data_2102358
loop_
_publ_author_name
'Marsh, Richard E.'

_publ_section_title
;
 Space group <i>Cc</i>: an update
;
_journal_issue 2
_journal_name_full 'Acta Crystallographica Section B'
_journal_page_first 252
_journal_page_last 253
_journal_paper_doi 10.1107/S0108768104003878
_journal_volume 60
_journal_year 2004
_chemical_formula_moiety 'C7 H4 O2 S7 Ni'
_chemical_formula_sum 'C7 H4 Ni O2 S7'
_space_group_crystal_system monoclinic
_space_group_IT_number 15
_space_group_name_Hall '-C 2yc'
_space_group_name_H-M_alt 'C 1 2/c 1'
_audit_creation_method CRYM
_cell_angle_alpha 90
_cell_angle_beta 124.06
_cell_angle_gamma 90
_cell_formula_units_Z 4
_cell_length_a 11.9130
_cell_length_b 15.8820
_cell_length_c 8.2400
_cell_volume 1291.578
_cod_data_source_file bk0142.cif
_cod_data_source_block ICIHUX
_cod_depositor_comments
;
 Updating space group information and adding the symmetry operation list.

 Antanas Vaitkus,
 2018-06-14

 Adding the _cell_formula_units_Z data item.

 Antanas Vaitkus,
 2017-08-05

  Added moiety chemical formula from Marsh (2004) paper.
  The summary chemical formula is calculated from moiety formula using
  AdHocParser
  (svn://www.crystallography.net/cod-tools/trunk/Formulae/AdHocParser.yp,
  revision 1441.)

  Andrius Merkys
  2013-11-11
;
_cod_original_sg_symbol_H-M C2/c
_cod_database_code 2102358

loop_
_space_group_symop_id
_space_group_symop_operation_xyz
1 x,y,z
2 -x,y,-z+1/2
3 -x,-y,-z
4 x,-y,z+1/2
5 x+1/2,y+1/2,z
6 -x+1/2,y+1/2,-z+1/2
7 -x+1/2,-y+1/2,-z
8 x+1/2,-y+1/2,z+1/2

loop_
_atom_site_label
_atom_site_type_symbol
_atom_site_fract_x
_atom_site_fract_y
_atom_site_fract_z
Ni1 Ni 0.00000 0.09142 0.25000
S1 S 0.14400 -0.00110 0.28650
S3 S 0.13650 0.18490 0.26850
S5 S 0.13400 -0.19155 0.28700
S7 S 0.00000 -0.35465 0.25000
O1 O 0.12200 0.34820 0.25800
C1 C 0.06350 -0.09340 0.26550
C3 C 0.06050 0.27640 0.25500
C5 C 0.00000 -0.25160 0.25000
C6 C 0.03750 0.42335 0.20350
H1 H 0.09545 0.47435 0.24080
H2 H -0.02390 0.42770 0.06380
